data_9011886
loop_
_publ_author_name
'Yamonva, N. A.'
'Pushcharovskii, D. Y.'
'Vyatkin, S. V.'
'Khomyakov, A. P.'

_publ_section_title
;
 Crystal structure of the new native sulfate-carbonate
 Na25BaTR2(CO3)11(HCO3)4(SO4)2F2Cl
 Note: OH occupancies chosen to reproduce chemical formula
;
_journal_name_full 'Soviet Physics Crystallography'
_journal_page_first 753
_journal_page_last 756
_journal_volume 37
_journal_year 1992
_chemical_compound_source 'Lovozero pegmatites, Kola peninsula, Russia'
_chemical_formula_sum 'C15 H4 Ba Cl Dy0.4 F2 Gd0.5 Na25 O53 S2 Y1.1'
_chemical_name_mineral Mineevite-(Y)
_space_group_IT_number 176
_symmetry_space_group_name_Hall '-P 6c'
_symmetry_space_group_name_H-M 'P 63/m'
_cell_angle_alpha 90
_cell_angle_beta 90
_cell_angle_gamma 120
_cell_formula_units_Z 2
_cell_length_a 8.811
_cell_length_b 8.811
_cell_length_c 37.03
_cell_volume 2489.630
_database_code_amcsd 0015592
_exptl_crystal_density_diffrn 2.832
_cod_original_cell_volume 2489.629
_cod_original_formula_sum 'Na25 Ba (Y1.1 Gd.5 Dy.4) C15 S2 O53 F2 Cl H4'
_cod_database_code 9011886

loop_
_space_group_symop_operation_xyz
x,y,z
-x+y,-x,1/2-z
x-y,x,1/2+z
y,-x+y,-z
-y,x-y,z
x,y,1/2-z
-x,-y,1/2+z
x-y,x,-z
-x+y,-x,z
-y,x-y,1/2-z
y,-x+y,1/2+z
-x,-y,-z

loop_
_atom_site_label
_atom_site_fract_x
_atom_site_fract_y
_atom_site_fract_z
_atom_site_occupancy
_atom_site_U_iso_or_equiv
_atom_site_type_symbol
_atom_site_attached_hydrogens
Na1 0.09950 0.44780 0.03330 1.00000 0.00633 Na 0
Na2 0.09890 0.44970 0.32490 1.00000 0.01393 Na 0
Na3 0.33333 0.66667 0.69160 1.00000 0.00380 Na 0
Na4 0.11230 0.67070 0.60640 1.00000 0.01140 Na 0
Na5 0.35700 0.37700 0.25000 1.00000 0.01013 Na 0
Na6 0.00000 0.00000 0.39740 1.00000 0.00887 Na 0
Ba 0.00000 0.00000 0.00000 1.00000 0.00608 Ba 0
Y 0.00000 0.00000 0.19842 0.55000 0.00633 Y 0
Gd 0.00000 0.00000 0.19842 0.25000 0.00633 Gd 0
Dy 0.00000 0.00000 0.19842 0.20000 0.00633 Dy 0
C1 0.07700 0.34800 0.54650 1.00000 0.00380 C 0
C2 0.35500 0.07200 0.25000 1.00000 0.00253 C 0
C3 0.06900 0.31600 0.66280 1.00000 0.00253 C 0
S 0.33333 0.66667 0.39300 1.00000 0.00127 S 0
O1 0.25100 0.11300 0.05940 0.75000 0.00887 O 0
O-H1 0.25100 0.11300 0.05940 0.25000 0.00887 O 1
O2 0.22400 0.08800 0.15090 1.00000 0.00127 O 0
O3 0.09200 0.65600 0.72020 1.00000 0.01140 O 0
O4 0.10900 0.46600 0.64930 1.00000 0.00633 O 0
O5 0.18600 0.02500 0.25000 0.66667 0.00887 O 0
O-H5 0.18600 0.02500 0.25000 0.33333 0.00887 O 1
O6 0.33200 0.03800 0.52300 1.00000 0.00507 O 0
O7 0.15000 0.51000 0.55910 0.75000 0.00380 O 0
O-H7 0.15000 0.51000 0.55910 0.25000 0.00380 O 1
O8 0.24800 0.29200 0.31060 1.00000 0.00127 O 0
O9 0.18700 0.49600 0.40580 1.00000 0.01140 O 0
O10 0.33333 0.66667 0.35190 1.00000 0.00253 O 0
F 0.33333 0.66667 0.50220 1.00000 0.00253 F 0
Cl 0.33333 0.66667 0.25000 1.00000 0.01140 Cl 0

loop_
_cod_changelog_entry_id
_cod_changelog_entry_author
_cod_changelog_entry_date
_cod_changelog_entry_text
1
;cod-tools version 3.8.0
Id: cif_guess_AMCSD_atom_types 9581 2023-05-17 12:35:41Z saulius
;
2023-05-18T11:41:47+03:00
;Derived atom types and hydrogen counts
from atom names that follow the AMCSD naming convention
(Wat == water, O-H == hydroxyl).
;

loop_
_cod_related_entry_id
_cod_related_entry_database
_cod_related_entry_code
1 AMCSD 0015592
